data_2200457
loop_
_publ_author_name
'Gelbrich, Thomas'
'Hursthouse, Michael B.'

_publ_section_title (1<i>S</i>*,4<i>S</i>*,5<i>R</i>*,8<i>R</i>*)-4,8-Diphenyl-3,7-dioxabicyclo[3.3.0]octan-2-one
_journal_issue 7
_journal_name_full 'Acta Crystallographica Section E'
_journal_page_first o566
_journal_page_last o567
_journal_paper_doi 10.1107/S1600536801008170
_journal_volume 57
_journal_year 2001
_chemical_formula_iupac 'C18 H16 O3'
_chemical_formula_moiety 'C18 H16 O3'
_chemical_formula_sum 'C18 H16 O3'
_chemical_formula_weight 280.31
_chemical_name_systematic
;
(1S*,4S*,5R*,8R*)-4,8-Diphenyl-3,7-dioxabicyclo[3.3.0]octan-2-one
;
_space_group_IT_number 15
_symmetry_cell_setting monoclinic
_symmetry_space_group_name_Hall '-C 2yc'
_symmetry_space_group_name_H-M 'C 1 2/c 1'
_audit_creation_method SHELXL-97
_cell_angle_alpha 90.00
_cell_angle_beta 117.860(10)
_cell_angle_gamma 90.00
_cell_formula_units_Z 8
_cell_length_a 21.4160(10)
_cell_length_b 7.5200(10)
_cell_length_c 19.4870(10)
_cell_measurement_reflns_used 8593
_cell_measurement_temperature 150(2)
_cell_measurement_theta_max 25.2
_cell_measurement_theta_min 2.9
_cell_volume 2774.6(5)
_computing_cell_refinement 'DENZO and  COLLECT'
_computing_data_collection 'DENZO (Otwinowski & Minor, 1997) and COLLECT (Hooft, 1998)'
_computing_data_reduction 'DENZO and COLLECT'
_computing_molecular_graphics 'PLATON (Spek, 1990)'
_computing_structure_refinement 'SHELXL97 (Sheldrick, 1997)'
_computing_structure_solution 'SHELXS97 (Sheldrick, 1997)'
_diffrn_ambient_temperature 150(2)
_diffrn_measured_fraction_theta_full .993
_diffrn_measured_fraction_theta_max .993
_diffrn_measurement_device_type 'Nonius KappaCCD area-detector'
_diffrn_measurement_method '\f and \w scans to fill Ewald sphere'
_diffrn_radiation_monochromator graphite
_diffrn_radiation_source 'Nonius FR591 rotating anode'
_diffrn_radiation_type MoK\a
_diffrn_radiation_wavelength .71073
_diffrn_reflns_av_R_equivalents .0669
_diffrn_reflns_av_sigmaI/netI .0618
_diffrn_reflns_limit_h_max 25
_diffrn_reflns_limit_h_min -24
_diffrn_reflns_limit_k_max 8
_diffrn_reflns_limit_k_min -9
_diffrn_reflns_limit_l_max 23
_diffrn_reflns_limit_l_min -23
_diffrn_reflns_number 7164
_diffrn_reflns_theta_full 25.25
_diffrn_reflns_theta_max 25.25
_diffrn_reflns_theta_min 2.91
_exptl_absorpt_coefficient_mu .091
_exptl_absorpt_correction_T_max .9865
_exptl_absorpt_correction_T_min .9733
_exptl_absorpt_correction_type multi-scan
_exptl_absorpt_process_details '(Blessing, 1997)'
_exptl_crystal_colour colourless
_exptl_crystal_density_diffrn 1.342
_exptl_crystal_density_method 'not measured'
_exptl_crystal_description Block
_exptl_crystal_F_000 1184
_exptl_crystal_size_max .30
_exptl_crystal_size_mid .20
_exptl_crystal_size_min .15
_refine_diff_density_max .251
_refine_diff_density_min -.222
_refine_ls_extinction_coef .0062(5)
_refine_ls_extinction_method SHELXL97
_refine_ls_goodness_of_fit_ref .970
_refine_ls_hydrogen_treatment constr
_refine_ls_matrix_type full
_refine_ls_number_parameters 207
_refine_ls_number_reflns 2489
_refine_ls_number_restraints 0
_refine_ls_restrained_S_all .970
_refine_ls_R_factor_all .0731
_refine_ls_R_factor_gt .0509
_refine_ls_shift/su_max .003
_refine_ls_shift/su_mean .000
_refine_ls_structure_factor_coef Fsqd
_refine_ls_weighting_details 'calc w = 1/[\s^2^(Fo^2^)+(0.0009P)^2^+5.0000P] where P = (Fo^2^+2Fc^2^)/3'
_refine_ls_weighting_scheme calc
_refine_ls_wR_factor_ref .1092
_reflns_number_gt 1822
_reflns_number_total 2489
_reflns_threshold_expression I>2\s(I)
_cod_data_source_file cv6025.cif
_cod_data_source_block I
_cod_depositor_comments
;
The following automatic conversions were performed:
'_symmetry_cell_setting' value 'Monoclinic' changed to 'monoclinic'
according to '/home/saulius/struct/CIF-dictionaries/cif_core.dic'
dictionary named 'cif_core.dic' version 2.4.1 from 2010-06-29.

Automatic conversion script
Id: cif_fix_enum 1527 2010-12-29 10:47:43Z saulius 

The following automatic conversions were performed:

'_symmetry_cell_setting' value 'Monoclinic' changed to 'monoclinic'
according to /home/saulius/struct/CIF-dictionaries/cif_core.dic
dictionary named 'cif_core.dic' version 2.4.1 from 2010-06-29.

Automatic conversion script
Id: cif_fix_values 1715 2011-07-08 13:25:40Z adriana 
;
_cod_original_cell_volume 2774.7(3)
_cod_original_sg_symbol_H-M 'C 2/c'
_cod_database_code 2200457
_cod_database_fobs_code 2200457

loop_
_symmetry_equiv_pos_as_xyz
'x, y, z'
'-x, y, -z+1/2'
'x+1/2, y+1/2, z'
'-x+1/2, y+1/2, -z+1/2'
'-x, -y, -z'
'x, -y, z-1/2'
'-x+1/2, -y+1/2, -z'
'x+1/2, -y+1/2, z-1/2'

loop_
_atom_site_label
_atom_site_fract_x
_atom_site_fract_y
_atom_site_fract_z
_atom_site_U_iso_or_equiv
_atom_site_adp_type
_atom_site_calc_flag
_atom_site_refinement_flags
_atom_site_occupancy
_atom_site_disorder_assembly
_atom_site_disorder_group
_atom_site_type_symbol
O1 .07450(7) .2916(2) .34285(9) .0348(4) Uani d . 1 . . O
O2 .22067(7) .0174(2) .46476(9) .0354(4) Uani d . 1 . . O
O3 .00184(7) .0704(2) .33285(9) .0382(4) Uani d . 1 . . O
C1 .05818(11) .1159(3) .33989(12) .0302(5) Uani d . 1 . . C
C2 .11744(11) .0022(3) .34348(13) .0315(5) Uani d . 1 . . C
H2 .0998 -.0823 .2987 .046(7) Uiso calc R 1 . . H
C3 .17074(10) .1339(3) .33991(13) .0312(5) Uani d . 1 . . C
H3 .1720 .1287 .2893 .037(6) Uiso calc R 1 . . H
C4 .14588(10) .3167(3) .35418(13) .0302(5) Uani d . 1 . . C
H4 .1767 .3511 .4095 .023(5) Uiso calc R 1 . . H
C5 .16173(10) -.0976(3) .42139(13) .0315(5) Uani d . 1 . . C
H5 .1805 -.2086 .4094 .028(5) Uiso calc R 1 . . H
C6 .24032(11) .0813(3) .40766(14) .0371(6) Uani d . 1 . . C
H6A .2637 -.0133 .3926 .044(7) Uiso calc R 1 . . H
H6B .2725 .1847 .4276 .040(6) Uiso calc R 1 . . H
C7 .08997(11) .5192(3) .23582(13) .0350(6) Uani d . 1 . . C
H7 .0452 .4661 .2210 .042(6) Uiso calc R 1 . . H
C8 .09694(12) .6527(3) .19024(14) .0409(6) Uani d . 1 . . C
H8 .0567 .6921 .1448 .044(7) Uiso calc R 1 . . H
C9 .16205(12) .7277(3) .21082(15) .0410(6) Uani d . 1 . . C
H9 .1666 .8167 .1788 .042(6) Uiso calc R 1 . . H
C10 .22031(12) .6746(3) .27718(15) .0396(6) Uani d . 1 . . C
H10 .2651 .7269 .2913 .042(6) Uiso calc R 1 . . H
C11 .21346(11) .5436(3) .32364(14) .0360(6) Uani d . 1 . . C
H11 .2536 .5082 .3701 .034(6) Uiso calc R 1 . . H
C12 .14846(11) .4642(3) .30268(13) .0299(5) Uani d . 1 . . C
C13 .11114(11) -.3256(3) .47345(15) .0408(6) Uani d . 1 . . C
H13 .1217 -.4113 .4445 .050(7) Uiso calc R 1 . . H
C14 .08009(13) -.3801(3) .51884(17) .0519(7) Uani d . 1 . . C
H14 .0699 -.5022 .5212 .076(9) Uiso calc R 1 . . H
C15 .06434(12) -.2559(3) .56027(15) .0451(6) Uani d . 1 . . C
H15 .0435 -.2923 .5916 .063(8) Uiso calc R 1 . . H
C16 .07874(11) -.0796(3) .55638(13) .0392(6) Uani d . 1 . . C
H16 .0674 .0057 .5848 .065(8) Uiso calc R 1 . . H
C17 .10979(11) -.0244(3) .51127(13) .0337(5) Uani d . 1 . . C
H17 .1194 .0981 .5087 .038(6) Uiso calc R 1 . . H
C18 .12677(10) -.1495(3) .46991(12) .0296(5) Uani d . 1 . . C

loop_
_atom_site_aniso_label
_atom_site_aniso_U_11
_atom_site_aniso_U_22
_atom_site_aniso_U_33
_atom_site_aniso_U_12
_atom_site_aniso_U_13
_atom_site_aniso_U_23
O1 .0270(8) .0444(9) .0465(10) .0046(7) .0283(8) .0013(7)
O2 .0220(8) .0508(10) .0411(10) .0004(7) .0212(7) .0031(7)
O3 .0243(8) .0625(11) .0359(9) -.0014(7) .0207(7) .0014(8)
C1 .0246(11) .0493(14) .0230(12) .0006(10) .0163(10) -.0008(10)
C2 .0278(11) .0422(13) .0348(13) -.0013(9) .0234(10) -.0050(10)
C3 .0285(12) .0399(12) .0387(13) .0015(9) .0269(11) -.0023(10)
C4 .0228(11) .0424(13) .0327(13) .0013(9) .0192(10) -.0041(10)
C5 .0238(11) .0390(13) .0409(13) .0017(9) .0227(10) -.0020(10)
C6 .0279(12) .0450(14) .0533(16) .0044(10) .0313(12) .0052(11)
C7 .0278(12) .0402(13) .0419(14) -.0050(10) .0203(11) -.0033(10)
C8 .0367(14) .0466(14) .0395(15) -.0004(11) .0179(12) .0020(11)
C9 .0439(15) .0425(14) .0526(16) -.0018(11) .0358(14) .0006(12)
C10 .0315(13) .0448(14) .0566(17) -.0054(10) .0323(13) -.0075(12)
C11 .0243(12) .0481(14) .0417(14) .0032(10) .0205(11) -.0023(11)
C12 .0271(11) .0355(12) .0380(13) .0002(9) .0242(11) -.0062(10)
C13 .0369(13) .0411(14) .0598(17) .0092(10) .0355(13) .0052(11)
C14 .0507(16) .0444(16) .082(2) .0097(12) .0494(16) .0166(14)
C15 .0364(14) .0622(17) .0509(16) .0089(12) .0324(13) .0129(13)
C16 .0245(12) .0631(16) .0375(14) -.0006(11) .0207(11) -.0058(12)
C17 .0252(11) .0439(14) .0385(14) -.0022(10) .0202(11) -.0053(10)
C18 .0191(10) .0397(13) .0346(13) .0055(9) .0163(10) .0021(10)

loop_
_atom_type_symbol
_atom_type_description
_atom_type_scat_dispersion_real
_atom_type_scat_dispersion_imag
_atom_type_scat_source
C C .0033 .0016 'International Tables Vol C Tables 4.2.6.8 and 6.1.1.4'
H H .0000 .0000 'International Tables Vol C Tables 4.2.6.8 and 6.1.1.4'
O O .0106 .0060 'International Tables Vol C Tables 4.2.6.8 and 6.1.1.4'

loop_
_geom_angle_atom_site_label_1
_geom_angle_atom_site_label_2
_geom_angle_atom_site_label_3
_geom_angle
C1 O1 C4 111.34(15)
C5 O2 C6 103.87(16)
O3 C1 O1 120.45(19)
O3 C1 C2 128.7(2)
O1 C1 C2 110.84(16)
C1 C2 C3 105.06(17)
C1 C2 C5 115.83(17)
C3 C2 C5 103.17(17)
C1 C2 H2 110.8
C3 C2 H2 110.8
C5 C2 H2 110.8
C6 C3 C2 104.00(17)
C6 C3 C4 110.95(18)
C2 C3 C4 103.84(15)
C6 C3 H3 112.5
C2 C3 H3 112.5
C4 C3 H3 112.5
O1 C4 C12 110.89(16)
O1 C4 C3 106.50(16)
C12 C4 C3 114.20(16)
O1 C4 H4 108.4
C12 C4 H4 108.4
C3 C4 H4 108.4
O2 C5 C18 110.18(17)
O2 C5 C2 104.57(16)
C18 C5 C2 118.83(16)
O2 C5 H5 107.6
C18 C5 H5 107.6
C2 C5 H5 107.6
O2 C6 C3 103.71(15)
O2 C6 H6A 111.0
C3 C6 H6A 111.0
O2 C6 H6B 111.0
C3 C6 H6B 111.0
H6A C6 H6B 109.0
C12 C7 C8 119.7(2)
C12 C7 H7 120.1
C8 C7 H7 120.1
C9 C8 C7 120.3(2)
C9 C8 H8 119.9
C7 C8 H8 119.9
C10 C9 C8 120.4(2)
C10 C9 H9 119.8
C8 C9 H9 119.8
C9 C10 C11 119.6(2)
C9 C10 H10 120.2
C11 C10 H10 120.2
C12 C11 C10 120.6(2)
C12 C11 H11 119.7
C10 C11 H11 119.7
C7 C12 C11 119.4(2)
C7 C12 C4 123.08(18)
C11 C12 C4 117.5(2)
C18 C13 C14 120.9(2)
C18 C13 H13 119.5
C14 C13 H13 119.5
C15 C14 C13 119.6(2)
C15 C14 H14 120.2
C13 C14 H14 120.2
C16 C15 C14 120.1(2)
C16 C15 H15 120.0
C14 C15 H15 120.0
C15 C16 C17 120.6(2)
C15 C16 H16 119.7
C17 C16 H16 119.7
C16 C17 C18 119.7(2)
C16 C17 H17 120.1
C18 C17 H17 120.1
C13 C18 C17 119.1(2)
C13 C18 C5 119.00(19)
C17 C18 C5 121.9(2)

loop_
_geom_bond_atom_site_label_1
_geom_bond_atom_site_label_2
_geom_bond_site_symmetry_2
_geom_bond_distance
_geom_bond_publ_flag
O1 C1 . 1.361(3) ?
O1 C4 . 1.451(2) ?
O2 C5 . 1.435(2) ?
O2 C6 . 1.444(2) ?
O3 C1 . 1.199(2) ?
C1 C2 . 1.505(3) ?
C2 C3 . 1.537(3) ?
C2 C5 . 1.556(3) ?
C2 H2 . 1.0000 ?
C3 C6 . 1.510(3) ?
C3 C4 . 1.546(3) ?
C3 H3 . 1.0000 ?
C4 C12 . 1.514(3) ?
C4 H4 . 1.0000 ?
C5 C18 . 1.506(3) ?
C5 H5 . 1.0000 ?
C6 H6A . .9900 ?
C6 H6B . .9900 ?
C7 C12 . 1.383(3) ?
C7 C8 . 1.394(3) ?
C7 H7 . .9500 ?
C8 C9 . 1.379(3) ?
C8 H8 . .9500 ?
C9 C10 . 1.371(3) ?
C9 H9 . .9500 ?
C10 C11 . 1.391(3) ?
C10 H10 . .9500 ?
C11 C12 . 1.389(3) ?
C11 H11 . .9500 ?
C13 C18 . 1.376(3) ?
C13 C14 . 1.394(3) ?
C13 H13 . .9500 ?
C14 C15 . 1.376(3) ?
C14 H14 . .9500 ?
C15 C16 . 1.372(3) ?
C15 H15 . .9500 ?
C16 C17 . 1.391(3) ?
C16 H16 . .9500 ?
C17 C18 . 1.393(3) ?
C17 H17 . .9500 ?
